data_4020442
loop_
_publ_author_name
'Eun Joo Kang'
'Eun Jin Cho'
'Mi Kyung Ji'
'Young Eun Lee'
'Dong Mok Shin'
'Soo Young Choi'
'Young Keun Chung'
'Jong-Seo Kim'
'Hie-Joon Kim'
'Sueg-Geun Lee'
'Myoung Soo Lah'
'Eun Lee'

_journal_name_full 'Journal of Organic Chemistry'
_journal_page_first 6321
_journal_page_last 6329
_journal_paper_doi 10.1021/jo0507993
_journal_volume 70
_journal_year 2005
_chemical_formula_sum 'C66 H99 Cl4 Na O16'
_chemical_formula_weight 1313.24
_space_group_IT_number 4
_symmetry_cell_setting monoclinic
_symmetry_space_group_name_Hall 'P 2yb'
_symmetry_space_group_name_H-M 'P 1 21 1'
_cell_angle_alpha 90.00
_cell_angle_beta 112.033(4)
_cell_angle_gamma 90.00
_cell_formula_units_Z 2
_cell_length_a 13.427(3)
_cell_length_b 20.167(4)
_cell_length_c 13.818(3)
_cell_measurement_temperature 173(2)
_cell_volume 3468.6(11)
_diffrn_ambient_temperature 173(2)
_exptl_crystal_density_diffrn 1.257
_cod_depositor_comments
;
The following automatic conversions were performed:
'_symmetry_cell_setting' value 'Monoclinic' changed to 'monoclinic'
according to '/home/saulius/struct/CIF-dictionaries/cif_core.dic'
dictionary named 'cif_core.dic' version 2.4.1 from 2010-06-29.

Automatic conversion script
Id: cif_fix_enum 1527 2010-12-29 10:47:43Z saulius 
;
_cod_original_sg_symbol_H-M 'P 21'
_cod_database_code 4020442

loop_
_symmetry_equiv_pos_as_xyz
'x, y, z'
'-x, y+1/2, -z'

loop_
_atom_site_label
_atom_site_type_symbol
_atom_site_fract_x
_atom_site_fract_y
_atom_site_fract_z
_atom_site_U_iso_or_equiv
_atom_site_adp_type
_atom_site_occupancy
_atom_site_symmetry_multiplicity
_atom_site_calc_flag
_atom_site_refinement_flags
_atom_site_disorder_assembly
_atom_site_disorder_group
Na1 Na 0.31214(15) 0.84249(9) 0.32452(13) 0.0335(4) Uani 1 1 d . . .
O1 O 0.4473(3) 0.77075(17) 0.3048(3) 0.0417(9) Uani 1 1 d . . .
O2 O 0.4806(3) 0.80558(19) 0.1690(3) 0.0495(10) Uani 1 1 d . . .
O3 O 0.3770(2) 0.63907(16) 0.2409(2) 0.0341(8) Uani 1 1 d . . .
O4 O 0.2716(3) 0.71752(18) 0.3407(3) 0.0404(9) Uani 1 1 d . . .
H4O H 0.317(4) 0.708(3) 0.321(4) 0.040(16) Uiso 1 1 d . . .
O5 O 0.1792(2) 0.76188(17) 0.7774(2) 0.0336(8) Uani 1 1 d . . .
O6 O 0.4099(2) 0.88230(16) 0.6427(2) 0.0351(8) Uani 1 1 d . . .
O7 O 0.4109(3) 0.82183(18) 0.5074(3) 0.0458(9) Uani 1 1 d . . .
O8 O 0.5843(3) 0.7587(2) 0.5254(3) 0.0524(10) Uani 1 1 d . . .
H8O H 0.514(4) 0.797(3) 0.476(4) 0.056(15) Uiso 1 1 d . . .
O9 O 0.3997(3) 0.90952(17) 0.2091(3) 0.0418(9) Uani 1 1 d . . .
O10 O 0.2614(3) 0.9569(2) 0.0852(3) 0.0669(13) Uani 1 1 d . . .
O11 O 0.4501(2) 1.04094(16) 0.2964(2) 0.0338(8) Uani 1 1 d . . .
O12 O 0.3426(3) 0.95564(18) 0.3837(3) 0.0402(9) Uani 1 1 d . . .
H12O H 0.355(4) 0.968(2) 0.335(4) 0.027(14) Uiso 1 1 d . . .
O13 O -0.1038(2) 0.89571(18) 0.4889(3) 0.0396(9) Uani 1 1 d . . .
O14 O 0.0236(2) 0.76596(16) 0.2868(2) 0.0316(7) Uani 1 1 d . . .
O15 O 0.1303(3) 0.85633(17) 0.3354(2) 0.0367(8) Uani 1 1 d . . .
O16 O 0.1724(3) 0.86431(19) 0.1535(3) 0.0412(9) Uani 1 1 d . . .
H16O H 0.201(4) 0.886(3) 0.122(4) 0.040(15) Uiso 1 1 d . . .
C1 C 0.4829(4) 0.7599(3) 0.2385(4) 0.0362(12) Uani 1 1 d . . .
C2 C 0.5296(4) 0.6925(3) 0.2235(4) 0.0329(12) Uani 1 1 d . . .
C3 C 0.5926(4) 0.7013(3) 0.1504(4) 0.0497(15) Uani 1 1 d . . .
H3A H 0.6451 0.7372 0.1770 0.075 Uiso 1 1 calc R . .
H3B H 0.5424 0.7124 0.0800 0.075 Uiso 1 1 calc R . .
H3C H 0.6300 0.6600 0.1483 0.075 Uiso 1 1 calc R . .
C4 C 0.6034(4) 0.6694(3) 0.3316(4) 0.0446(14) Uani 1 1 d . . .
H4A H 0.6460 0.6315 0.3248 0.067 Uiso 1 1 calc R . .
H4B H 0.5601 0.6561 0.3718 0.067 Uiso 1 1 calc R . .
H4C H 0.6515 0.7057 0.3677 0.067 Uiso 1 1 calc R . .
C5 C 0.4335(4) 0.6464(3) 0.1709(4) 0.0361(12) Uani 1 1 d . . .
H5 H 0.3843 0.6681 0.1053 0.043 Uiso 1 1 calc R . .
C6 C 0.4626(5) 0.5776(3) 0.1435(5) 0.0558(17) Uani 1 1 d . . .
H6A H 0.4972 0.5819 0.0920 0.067 Uiso 1 1 calc R . .
H6B H 0.5149 0.5566 0.2071 0.067 Uiso 1 1 calc R . .
C7 C 0.3654(5) 0.5340(3) 0.0993(6) 0.073(2) Uani 1 1 d . . .
H7A H 0.3881 0.4885 0.0898 0.088 Uiso 1 1 calc R . .
H7B H 0.3183 0.5510 0.0301 0.088 Uiso 1 1 calc R . .
C8 C 0.3028(5) 0.5319(3) 0.1717(5) 0.0661(19) Uani 1 1 d . . .
H8A H 0.2348 0.5072 0.1376 0.079 Uiso 1 1 calc R . .
H8B H 0.3456 0.5085 0.2371 0.079 Uiso 1 1 calc R . .
C9 C 0.2785(4) 0.6021(3) 0.1965(4) 0.0423(13) Uani 1 1 d . . .
H9 H 0.2311 0.6242 0.1305 0.051 Uiso 1 1 calc R . .
C10 C 0.2249(4) 0.6048(3) 0.2748(4) 0.0370(12) Uani 1 1 d . . .
H10A H 0.1631 0.5739 0.2517 0.044 Uiso 1 1 calc R . .
H10B H 0.2765 0.5883 0.3426 0.044 Uiso 1 1 calc R . .
C11 C 0.1855(4) 0.6719(2) 0.2920(4) 0.0324(11) Uani 1 1 d . . .
H11 H 0.1385 0.6904 0.2228 0.039 Uiso 1 1 calc R . .
C12 C 0.1199(4) 0.6674(2) 0.3614(4) 0.0316(11) Uani 1 1 d . . .
H12A H 0.0554 0.6399 0.3257 0.038 Uiso 1 1 calc R . .
H12B H 0.1635 0.6446 0.4272 0.038 Uiso 1 1 calc R . .
C13 C 0.0844(4) 0.7340(2) 0.3879(3) 0.0305(11) Uani 1 1 d . . .
H13 H 0.1495 0.7613 0.4263 0.037 Uiso 1 1 calc R . .
C14 C 0.0121(3) 0.7320(3) 0.4513(3) 0.0317(11) Uani 1 1 d . . .
H14 H -0.0162 0.7779 0.4508 0.038 Uiso 1 1 calc R . .
C15 C -0.0850(4) 0.6866(3) 0.4044(4) 0.0466(15) Uani 1 1 d . . .
H15A H -0.0612 0.6403 0.4133 0.070 Uiso 1 1 calc R . .
H15B H -0.1210 0.6964 0.3298 0.070 Uiso 1 1 calc R . .
H15C H -0.1350 0.6940 0.4398 0.070 Uiso 1 1 calc R . .
C16 C 0.0790(4) 0.7147(3) 0.5657(4) 0.0351(12) Uani 1 1 d . . .
H16A H 0.1004 0.6675 0.5700 0.042 Uiso 1 1 calc R . .
H16B H 0.1454 0.7418 0.5896 0.042 Uiso 1 1 calc R . .
C17 C 0.0192(4) 0.7266(3) 0.6390(4) 0.0354(12) Uani 1 1 d . . .
H17A H -0.0106 0.7721 0.6277 0.043 Uiso 1 1 calc R . .
H17B H -0.0418 0.6952 0.6210 0.043 Uiso 1 1 calc R . .
C18 C 0.0892(4) 0.7183(3) 0.7530(4) 0.0366(12) Uani 1 1 d . . .
H18 H 0.1164 0.6717 0.7643 0.044 Uiso 1 1 calc R . .
C19 C 0.0284(4) 0.7314(3) 0.8252(4) 0.0448(14) Uani 1 1 d . . .
H19A H -0.0047 0.7760 0.8106 0.054 Uiso 1 1 calc R . .
H19B H -0.0300 0.6984 0.8112 0.054 Uiso 1 1 calc R . .
C20 C 0.1032(4) 0.7272(3) 0.9393(4) 0.0477(15) Uani 1 1 d . . .
H20A H 0.1271 0.6808 0.9570 0.057 Uiso 1 1 calc R . .
H20B H 0.0644 0.7412 0.9842 0.057 Uiso 1 1 calc R . .
C21 C 0.2005(4) 0.7717(3) 0.9594(4) 0.0438(13) Uani 1 1 d . . .
H21A H 0.2522 0.7652 1.0318 0.053 Uiso 1 1 calc R . .
H21B H 0.1776 0.8187 0.9513 0.053 Uiso 1 1 calc R . .
C22 C 0.2549(4) 0.7555(3) 0.8826(4) 0.0360(12) Uani 1 1 d . . .
H22 H 0.2813 0.7087 0.8943 0.043 Uiso 1 1 calc R . .
C23 C 0.3488(4) 0.8008(3) 0.8941(4) 0.0348(12) Uani 1 1 d . . .
H23A H 0.3979 0.8017 0.9683 0.042 Uiso 1 1 calc R . .
H23B H 0.3215 0.8464 0.8741 0.042 Uiso 1 1 calc R . .
C24 C 0.4118(4) 0.7793(3) 0.8274(4) 0.0374(12) Uani 1 1 d . . .
H24A H 0.3632 0.7799 0.7530 0.045 Uiso 1 1 calc R . .
H24B H 0.4369 0.7332 0.8457 0.045 Uiso 1 1 calc R . .
C25 C 0.5086(4) 0.8238(3) 0.8421(4) 0.0373(12) Uani 1 1 d . . .
H25A H 0.4833 0.8690 0.8169 0.045 Uiso 1 1 calc R . .
H25B H 0.5539 0.8267 0.9173 0.045 Uiso 1 1 calc R . .
C26 C 0.5752(4) 0.7972(3) 0.7832(4) 0.0383(12) Uani 1 1 d . . .
C27 C 0.6683(4) 0.7639(3) 0.8422(4) 0.0542(16) Uani 1 1 d . . .
H27 H 0.6883 0.7617 0.9158 0.065 Uiso 1 1 calc R . .
C28 C 0.7336(4) 0.7336(4) 0.7971(5) 0.069(2) Uani 1 1 d . . .
H28 H 0.7981 0.7121 0.8398 0.083 Uiso 1 1 calc R . .
C29 C 0.7048(4) 0.7348(3) 0.6929(5) 0.0566(17) Uani 1 1 d . . .
H29 H 0.7503 0.7149 0.6626 0.068 Uiso 1 1 calc R . .
C30 C 0.6091(4) 0.7649(3) 0.6280(4) 0.0444(14) Uani 1 1 d . . .
C31 C 0.5444(4) 0.7983(3) 0.6734(4) 0.0350(12) Uani 1 1 d . . .
C32 C 0.4490(4) 0.8343(2) 0.6009(4) 0.0334(12) Uani 1 1 d . . .
C33 C 0.3602(5) 0.9541(3) 0.1413(4) 0.0382(13) Uani 1 1 d . . .
C34 C 0.4365(4) 1.0059(3) 0.1267(4) 0.0373(12) Uani 1 1 d . . .
C35 C 0.5010(5) 0.9705(3) 0.0694(5) 0.0562(16) Uani 1 1 d . . .
H35A H 0.5557 1.0007 0.0638 0.084 Uiso 1 1 calc R . .
H35B H 0.4521 0.9574 -0.0006 0.084 Uiso 1 1 calc R . .
H35C H 0.5359 0.9309 0.1089 0.084 Uiso 1 1 calc R . .
C36 C 0.3733(4) 1.0633(3) 0.0598(4) 0.0501(15) Uani 1 1 d . . .
H36A H 0.3369 1.0879 0.0982 0.075 Uiso 1 1 calc R . .
H36B H 0.3198 1.0459 -0.0051 0.075 Uiso 1 1 calc R . .
H36C H 0.4226 1.0929 0.0433 0.075 Uiso 1 1 calc R . .
C37 C 0.5135(4) 1.0284(3) 0.2337(4) 0.0382(13) Uani 1 1 d . . .
H37 H 0.5644 0.9913 0.2665 0.046 Uiso 1 1 calc R . .
C38 C 0.5791(4) 1.0906(3) 0.2336(4) 0.0520(16) Uani 1 1 d . . .
H38A H 0.6265 1.0813 0.1951 0.062 Uiso 1 1 calc R . .
H38B H 0.5297 1.1269 0.1970 0.062 Uiso 1 1 calc R . .
C39 C 0.6474(4) 1.1129(3) 0.3446(4) 0.0515(15) Uani 1 1 d . . .
H39A H 0.7046 1.0798 0.3777 0.062 Uiso 1 1 calc R . .
H39B H 0.6820 1.1558 0.3421 0.062 Uiso 1 1 calc R . .
C40 C 0.5777(4) 1.1202(3) 0.4094(4) 0.0459(14) Uani 1 1 d . . .
H40A H 0.6233 1.1304 0.4828 0.055 Uiso 1 1 calc R . .
H40B H 0.5260 1.1570 0.3818 0.055 Uiso 1 1 calc R . .
C41 C 0.5173(4) 1.0555(2) 0.4042(4) 0.0341(12) Uani 1 1 d . . .
H41 H 0.5715 1.0191 0.4302 0.041 Uiso 1 1 calc R . .
C42 C 0.4465(4) 1.0542(2) 0.4675(4) 0.0383(12) Uani 1 1 d . . .
H42A H 0.3827 1.0825 0.4325 0.046 Uiso 1 1 calc R . .
H42B H 0.4867 1.0735 0.5372 0.046 Uiso 1 1 calc R . .
C43 C 0.4087(4) 0.9846(2) 0.4815(4) 0.0342(12) Uani 1 1 d . . .
H43 H 0.4733 0.9558 0.5147 0.041 Uiso 1 1 calc R . .
C44 C 0.3434(4) 0.9851(3) 0.5511(4) 0.0375(12) Uani 1 1 d . . .
H44A H 0.3859 1.0082 0.6170 0.045 Uiso 1 1 calc R . .
H44B H 0.2775 1.0115 0.5159 0.045 Uiso 1 1 calc R . .
C45 C 0.3108(4) 0.9179(3) 0.5781(4) 0.0350(12) Uani 1 1 d . . .
H45 H 0.2730 0.8923 0.5124 0.042 Uiso 1 1 calc R . .
C46 C 0.2403(4) 0.9197(3) 0.6440(4) 0.0375(12) Uani 1 1 d . . .
H46 H 0.2403 0.8738 0.6715 0.045 Uiso 1 1 calc R . .
C47 C 0.2868(4) 0.9662(3) 0.7401(4) 0.0413(13) Uani 1 1 d . . .
H47A H 0.3644 0.9589 0.7739 0.062 Uiso 1 1 calc R . .
H47B H 0.2523 0.9564 0.7896 0.062 Uiso 1 1 calc R . .
H47C H 0.2731 1.0124 0.7173 0.062 Uiso 1 1 calc R . .
C48 C 0.1243(4) 0.9368(3) 0.5787(4) 0.0412(13) Uani 1 1 d . . .
H48A H 0.0997 0.9099 0.5141 0.049 Uiso 1 1 calc R . .
H48B H 0.1195 0.9842 0.5584 0.049 Uiso 1 1 calc R . .
C49 C 0.0506(4) 0.9239(3) 0.6387(4) 0.0470(14) Uani 1 1 d . . .
H49A H 0.0597 0.8771 0.6621 0.056 Uiso 1 1 calc R . .
H49B H 0.0749 0.9521 0.7020 0.056 Uiso 1 1 calc R . .
C50 C -0.0688(4) 0.9366(3) 0.5790(4) 0.0407(13) Uani 1 1 d . . .
H50 H -0.0791 0.9841 0.5566 0.049 Uiso 1 1 calc R . .
C51 C -0.1349(4) 0.9224(3) 0.6463(4) 0.0503(15) Uani 1 1 d . . .
H51A H -0.1202 0.8767 0.6742 0.060 Uiso 1 1 calc R . .
H51B H -0.1131 0.9534 0.7062 0.060 Uiso 1 1 calc R . .
C52 C -0.2552(4) 0.9302(3) 0.5829(4) 0.0526(16) Uani 1 1 d . . .
H52A H -0.2726 0.9775 0.5660 0.063 Uiso 1 1 calc R . .
H52B H -0.2967 0.9144 0.6244 0.063 Uiso 1 1 calc R . .
C53 C -0.2863(4) 0.8899(3) 0.4819(4) 0.0489(15) Uani 1 1 d . . .
H53A H -0.2802 0.8420 0.4988 0.059 Uiso 1 1 calc R . .
H53B H -0.3619 0.8993 0.4371 0.059 Uiso 1 1 calc R . .
C54 C -0.2142(4) 0.9068(3) 0.4230(4) 0.0403(13) Uani 1 1 d . . .
H54 H -0.2242 0.9546 0.4022 0.048 Uiso 1 1 calc R . .
C55 C -0.2369(4) 0.8648(3) 0.3269(4) 0.0443(13) Uani 1 1 d . . .
H55A H -0.3140 0.8685 0.2823 0.053 Uiso 1 1 calc R . .
H55B H -0.2221 0.8178 0.3482 0.053 Uiso 1 1 calc R . .
C56 C -0.1704(4) 0.8843(3) 0.2632(4) 0.0407(13) Uani 1 1 d . . .
H56A H -0.0936 0.8855 0.3098 0.049 Uiso 1 1 calc R . .
H56B H -0.1912 0.9296 0.2352 0.049 Uiso 1 1 calc R . .
C57 C -0.1845(4) 0.8368(3) 0.1721(4) 0.0432(13) Uani 1 1 d . . .
H57A H -0.1684 0.7910 0.1996 0.052 Uiso 1 1 calc R . .
H57B H -0.2603 0.8380 0.1229 0.052 Uiso 1 1 calc R . .
C58 C -0.1121(4) 0.8540(3) 0.1134(4) 0.0396(13) Uani 1 1 d . . .
C59 C -0.1585(5) 0.8784(3) 0.0120(4) 0.0508(15) Uani 1 1 d . . .
H59 H -0.2343 0.8826 -0.0201 0.061 Uiso 1 1 calc R . .
C60 C -0.0946(5) 0.8966(3) -0.0420(4) 0.0549(16) Uani 1 1 d . . .
H60 H -0.1271 0.9121 -0.1118 0.066 Uiso 1 1 calc R . .
C61 C 0.0162(5) 0.8925(3) 0.0045(4) 0.0462(14) Uani 1 1 d . . .
H61 H 0.0594 0.9053 -0.0333 0.055 Uiso 1 1 calc R . .
C62 C 0.0639(4) 0.8699(3) 0.1058(4) 0.0365(12) Uani 1 1 d . . .
C63 C 0.0002(4) 0.8495(2) 0.1613(3) 0.0315(11) Uani 1 1 d . . .
C64 C 0.0580(4) 0.8251(2) 0.2701(4) 0.0309(11) Uani 1 1 d . . .
C1S C 0.9136(7) 0.5141(4) 0.7467(7) 0.103(3) Uani 0.503(4) 1 d P A 1
H1S1 H 0.8681 0.4755 0.7133 0.123 Uiso 0.503(4) 1 calc PR A 1
H1S2 H 0.9641 0.5003 0.8167 0.123 Uiso 0.503(4) 1 calc PR A 1
Cl1 Cl 0.8363(3) 0.5760(2) 0.7587(4) 0.0941(16) Uani 0.503(4) 1 d P A 1
Cl2 Cl 0.9912(5) 0.5411(2) 0.6656(4) 0.117(2) Uani 0.503(4) 1 d P A 1
C12S C 0.9136(7) 0.5141(4) 0.7467(7) 0.103(3) Uani 0.50 1 d P A 2
H12C H 0.9191 0.4719 0.7123 0.123 Uiso 0.497(4) 1 calc PR A 2
H12D H 0.8582 0.5086 0.7773 0.123 Uiso 0.497(4) 1 calc PR A 2
Cl3 Cl 0.8772(6) 0.5766(3) 0.6568(5) 0.176(4) Uani 0.497(4) 1 d P A 2
Cl4 Cl 1.0383(3) 0.5327(2) 0.8460(3) 0.0879(15) Uani 0.497(4) 1 d P A 2
C2S C 0.9144(7) 0.5802(5) 0.0427(6) 0.101(3) Uani 0.764(6) 1 d P B 1
H2S1 H 0.8531 0.5621 -0.0169 0.122 Uiso 0.764(6) 1 calc PR B 1
H2S2 H 0.9803 0.5743 0.0275 0.122 Uiso 0.764(6) 1 calc PR B 1
Cl5 Cl 0.8931(3) 0.66699(17) 0.0566(3) 0.1014(13) Uani 0.764(6) 1 d P B 1
Cl6 Cl 0.9270(2) 0.53821(14) 0.1521(2) 0.0813(11) Uani 0.764(6) 1 d P B 1
C22S C 0.9144(7) 0.5802(5) 0.0427(6) 0.101(3) Uani 0.24 1 d P B 2
H22A H 0.9019 0.5318 0.0350 0.122 Uiso 0.236(6) 1 calc PR B 2
H22B H 0.8596 0.6004 -0.0201 0.122 Uiso 0.236(6) 1 calc PR B 2
Cl7 Cl 0.874(2) 0.604(3) 0.149(3) 0.53(4) Uani 0.236(6) 1 d P B 2
Cl8 Cl 0.998(2) 0.5886(19) 0.0318(15) 0.36(2) Uani 0.236(6) 1 d P B 2

loop_
_atom_site_aniso_label
_atom_site_aniso_U_11
_atom_site_aniso_U_22
_atom_site_aniso_U_33
_atom_site_aniso_U_23
_atom_site_aniso_U_13
_atom_site_aniso_U_12
Na1 0.0417(11) 0.0294(11) 0.0337(11) -0.0086(9) 0.0190(9) -0.0054(9)
O1 0.052(2) 0.033(2) 0.054(2) 0.0076(18) 0.0353(19) 0.0043(18)
O2 0.067(2) 0.049(3) 0.041(2) 0.0112(19) 0.0293(19) 0.008(2)
O3 0.0336(17) 0.034(2) 0.040(2) -0.0031(16) 0.0196(16) -0.0024(16)
O4 0.0349(19) 0.042(2) 0.053(2) -0.0146(18) 0.0266(19) -0.0100(17)
O5 0.0344(17) 0.039(2) 0.030(2) -0.0001(15) 0.0146(15) 0.0000(16)
O6 0.0351(17) 0.038(2) 0.0313(19) -0.0037(16) 0.0118(15) -0.0030(16)
O7 0.053(2) 0.042(2) 0.040(2) -0.0072(18) 0.0151(18) 0.0072(18)
O8 0.053(2) 0.069(3) 0.044(2) 0.005(2) 0.0293(19) 0.010(2)
O9 0.057(2) 0.028(2) 0.046(2) 0.0065(18) 0.0256(18) 0.0006(18)
O10 0.053(3) 0.085(4) 0.053(3) 0.024(2) 0.008(2) -0.019(2)
O11 0.0343(17) 0.033(2) 0.035(2) 0.0014(16) 0.0141(15) -0.0030(15)
O12 0.055(2) 0.041(2) 0.030(2) -0.0046(18) 0.0215(19) -0.0126(18)
O13 0.0309(18) 0.041(2) 0.047(2) -0.0057(18) 0.0152(16) -0.0019(16)
O14 0.0324(16) 0.028(2) 0.0344(19) 0.0021(16) 0.0124(15) -0.0020(15)
O15 0.0430(19) 0.033(2) 0.033(2) -0.0040(17) 0.0132(16) -0.0093(17)
O16 0.047(2) 0.050(3) 0.035(2) 0.0069(18) 0.0252(18) -0.0028(19)
C1 0.030(2) 0.035(3) 0.044(3) -0.004(3) 0.014(2) -0.007(2)
C2 0.036(3) 0.036(3) 0.031(3) 0.003(2) 0.018(2) 0.004(2)
C3 0.052(3) 0.046(4) 0.069(4) -0.007(3) 0.043(3) -0.005(3)
C4 0.039(3) 0.044(4) 0.049(4) 0.004(3) 0.015(3) 0.006(3)
C5 0.042(3) 0.035(3) 0.041(3) 0.004(2) 0.026(2) 0.002(2)
C6 0.071(4) 0.042(4) 0.077(4) -0.014(3) 0.053(4) -0.005(3)
C7 0.087(5) 0.056(4) 0.105(6) -0.041(4) 0.069(4) -0.026(4)
C8 0.085(4) 0.046(4) 0.093(5) -0.035(4) 0.063(4) -0.028(4)
C9 0.045(3) 0.039(3) 0.050(3) -0.012(3) 0.026(3) -0.012(3)
C10 0.043(3) 0.030(3) 0.044(3) -0.012(2) 0.023(3) -0.012(2)
C11 0.034(3) 0.031(3) 0.035(3) -0.003(2) 0.017(2) -0.005(2)
C12 0.031(2) 0.035(3) 0.032(3) 0.006(2) 0.015(2) 0.000(2)
C13 0.034(3) 0.034(3) 0.025(3) 0.002(2) 0.013(2) -0.002(2)
C14 0.028(2) 0.038(3) 0.031(3) 0.001(2) 0.013(2) 0.003(2)
C15 0.029(3) 0.072(4) 0.043(3) 0.001(3) 0.018(2) -0.007(3)
C16 0.029(2) 0.041(3) 0.039(3) 0.002(2) 0.016(2) 0.000(2)
C17 0.033(3) 0.042(3) 0.035(3) 0.000(2) 0.017(2) -0.002(2)
C18 0.037(3) 0.039(3) 0.042(3) 0.001(2) 0.024(2) 0.000(2)
C19 0.045(3) 0.054(4) 0.045(3) -0.006(3) 0.028(3) -0.008(3)
C20 0.057(3) 0.064(4) 0.034(3) 0.001(3) 0.032(3) 0.000(3)
C21 0.048(3) 0.053(4) 0.036(3) 0.001(3) 0.022(2) 0.003(3)
C22 0.047(3) 0.037(3) 0.025(3) 0.002(2) 0.014(2) 0.006(3)
C23 0.039(3) 0.038(3) 0.028(3) -0.002(2) 0.015(2) 0.003(2)
C24 0.043(3) 0.037(3) 0.033(3) -0.003(2) 0.015(2) 0.000(2)
C25 0.036(3) 0.045(3) 0.032(3) 0.000(2) 0.014(2) -0.002(2)
C26 0.032(3) 0.037(3) 0.046(3) -0.005(3) 0.016(2) -0.006(2)
C27 0.036(3) 0.075(5) 0.049(4) 0.001(3) 0.014(3) 0.003(3)
C28 0.037(3) 0.104(6) 0.067(5) 0.012(4) 0.021(3) 0.011(4)
C29 0.039(3) 0.075(5) 0.064(4) 0.006(3) 0.029(3) 0.012(3)
C30 0.043(3) 0.047(4) 0.049(4) -0.001(3) 0.025(3) -0.010(3)
C31 0.033(3) 0.034(3) 0.042(3) 0.000(2) 0.018(2) -0.002(2)
C32 0.047(3) 0.031(3) 0.031(3) -0.003(2) 0.024(3) -0.008(2)
C33 0.059(4) 0.030(3) 0.036(3) -0.003(3) 0.030(3) -0.002(3)
C34 0.051(3) 0.037(3) 0.029(3) 0.005(2) 0.021(2) -0.002(3)
C35 0.068(4) 0.053(4) 0.063(4) 0.006(3) 0.042(3) -0.001(3)
C36 0.060(3) 0.048(4) 0.044(4) 0.006(3) 0.021(3) -0.010(3)
C37 0.040(3) 0.039(3) 0.040(3) 0.013(2) 0.020(2) 0.001(2)
C38 0.051(3) 0.057(4) 0.054(4) 0.008(3) 0.026(3) -0.018(3)
C39 0.045(3) 0.044(4) 0.060(4) 0.016(3) 0.013(3) -0.010(3)
C40 0.046(3) 0.043(4) 0.045(3) 0.001(3) 0.013(3) -0.008(3)
C41 0.038(3) 0.025(3) 0.036(3) 0.005(2) 0.011(2) 0.000(2)
C42 0.045(3) 0.031(3) 0.040(3) 0.001(2) 0.017(2) -0.002(2)
C43 0.040(3) 0.034(3) 0.032(3) -0.005(2) 0.016(2) -0.003(2)
C44 0.045(3) 0.034(3) 0.034(3) 0.000(2) 0.015(2) -0.003(2)
C45 0.034(3) 0.039(3) 0.031(3) 0.001(2) 0.010(2) 0.003(2)
C46 0.037(3) 0.036(3) 0.042(3) 0.001(2) 0.017(2) -0.004(2)
C47 0.046(3) 0.042(3) 0.038(3) -0.007(3) 0.018(3) -0.008(3)
C48 0.040(3) 0.040(3) 0.045(3) 0.000(3) 0.018(3) -0.001(2)
C49 0.038(3) 0.054(4) 0.051(4) -0.003(3) 0.018(3) 0.000(3)
C50 0.044(3) 0.030(3) 0.053(4) 0.000(3) 0.023(3) 0.001(2)
C51 0.050(3) 0.057(4) 0.051(4) -0.005(3) 0.027(3) 0.003(3)
C52 0.042(3) 0.065(4) 0.059(4) -0.003(3) 0.028(3) 0.009(3)
C53 0.036(3) 0.051(4) 0.066(4) -0.005(3) 0.026(3) 0.003(3)
C54 0.032(3) 0.035(3) 0.055(3) -0.001(3) 0.017(3) 0.005(2)
C55 0.033(3) 0.045(4) 0.054(4) 0.000(3) 0.015(3) 0.002(3)
C56 0.040(3) 0.036(3) 0.048(3) 0.001(3) 0.018(3) 0.000(2)
C57 0.034(3) 0.045(3) 0.046(3) -0.006(3) 0.010(2) -0.004(2)
C58 0.043(3) 0.035(3) 0.039(3) -0.003(3) 0.014(2) 0.003(2)
C59 0.051(3) 0.061(4) 0.035(3) 0.001(3) 0.010(3) 0.013(3)
C60 0.066(4) 0.057(4) 0.043(3) 0.016(3) 0.021(3) 0.023(3)
C61 0.066(4) 0.044(4) 0.037(3) 0.012(3) 0.028(3) 0.009(3)
C62 0.041(3) 0.033(3) 0.038(3) -0.006(2) 0.019(2) -0.001(2)
C63 0.040(3) 0.027(3) 0.027(3) -0.002(2) 0.011(2) 0.000(2)
C64 0.041(3) 0.026(3) 0.030(3) -0.001(2) 0.019(2) -0.001(2)
C1S 0.110(6) 0.058(5) 0.113(7) 0.024(5) 0.010(5) -0.016(5)
Cl1 0.095(3) 0.072(3) 0.110(4) -0.027(2) 0.033(3) -0.014(2)
Cl2 0.147(5) 0.070(3) 0.141(5) -0.025(3) 0.059(4) -0.013(3)
C12S 0.110(6) 0.058(5) 0.113(7) 0.024(5) 0.010(5) -0.016(5)
Cl3 0.189(7) 0.085(4) 0.159(6) 0.028(4) -0.045(5) -0.053(5)
Cl4 0.097(3) 0.063(3) 0.094(3) 0.013(2) 0.024(2) -0.008(2)
C2S 0.065(5) 0.153(10) 0.093(7) -0.031(6) 0.038(5) -0.025(6)
Cl5 0.102(2) 0.084(2) 0.093(2) 0.0167(17) 0.0075(17) -0.0193(18)
Cl6 0.0837(18) 0.080(2) 0.0641(17) 0.0093(14) 0.0094(13) -0.0228(15)
C22S 0.065(5) 0.153(10) 0.093(7) -0.031(6) 0.038(5) -0.025(6)
Cl7 0.23(3) 0.77(9) 0.59(6) -0.57(7) 0.15(3) -0.19(4)
Cl8 0.30(3) 0.50(5) 0.178(19) -0.01(2) -0.004(18) -0.31(4)

loop_
_geom_bond_atom_site_label_1
_geom_bond_atom_site_label_2
_geom_bond_distance
_geom_bond_site_symmetry_2
_geom_bond_publ_flag
Na1 O12 2.407(4) . ?
Na1 O7 2.409(4) . ?
Na1 O1 2.416(4) . ?
Na1 O16 2.444(4) . ?
Na1 O15 2.518(4) . ?
Na1 O4 2.606(4) . ?
Na1 O9 2.676(4) . ?
O1 C1 1.201(5) . ?
O2 C1 1.322(6) . ?
O3 C9 1.439(6) . ?
O3 C5 1.444(5) . ?
O4 C11 1.432(6) . ?
O5 C18 1.429(6) . ?
O5 C22 1.434(5) . ?
O6 C32 1.332(5) . ?
O6 C45 1.480(6) . ?
O7 C32 1.224(5) . ?
O8 C30 1.336(6) . ?
O9 C33 1.263(6) . ?
O10 C33 1.262(6) . ?
O11 C37 1.446(5) . ?
O11 C41 1.453(5) . ?
O12 C43 1.433(6) . ?
O13 C50 1.419(6) . ?
O13 C54 1.437(6) . ?
O14 C64 1.330(5) . ?
O14 C13 1.475(5) . ?
O15 C64 1.223(5) . ?
O16 C62 1.360(6) . ?
C1 C2 1.544(7) . ?
C2 C4 1.522(7) . ?
C2 C5 1.534(7) . ?
C2 C3 1.552(6) . ?
C5 C6 1.527(7) . ?
C6 C7 1.500(8) . ?
C7 C8 1.529(7) . ?
C8 C9 1.522(8) . ?
C9 C10 1.508(6) . ?
C10 C11 1.505(7) . ?
C11 C12 1.529(5) . ?
C12 C13 1.516(6) . ?
C13 C14 1.533(6) . ?
C14 C15 1.524(7) . ?
C14 C16 1.537(6) . ?
C16 C17 1.528(6) . ?
C17 C18 1.511(6) . ?
C18 C19 1.530(6) . ?
C19 C20 1.521(7) . ?
C20 C21 1.522(7) . ?
C21 C22 1.532(6) . ?
C22 C23 1.515(7) . ?
C23 C24 1.528(6) . ?
C24 C25 1.529(6) . ?
C25 C26 1.515(6) . ?
C26 C27 1.383(7) . ?
C26 C31 1.416(6) . ?
C27 C28 1.394(8) . ?
C28 C29 1.344(8) . ?
C29 C30 1.400(8) . ?
C30 C31 1.417(7) . ?
C31 C32 1.487(7) . ?
C33 C34 1.528(7) . ?
C34 C37 1.521(7) . ?
C34 C36 1.526(7) . ?
C34 C35 1.549(7) . ?
C37 C38 1.533(7) . ?
C38 C39 1.529(7) . ?
C39 C40 1.526(7) . ?
C40 C41 1.522(7) . ?
C41 C42 1.516(6) . ?
C42 C43 1.530(6) . ?
C43 C44 1.525(6) . ?
C44 C45 1.514(7) . ?
C45 C46 1.541(6) . ?
C46 C48 1.518(7) . ?
C46 C47 1.552(7) . ?
C48 C49 1.533(6) . ?
C49 C50 1.524(7) . ?
C50 C51 1.534(6) . ?
C51 C52 1.530(7) . ?
C52 C53 1.531(7) . ?
C53 C54 1.518(6) . ?
C54 C55 1.507(7) . ?
C55 C56 1.522(6) . ?
C56 C57 1.536(7) . ?
C57 C58 1.521(7) . ?
C58 C59 1.392(7) . ?
C58 C63 1.404(7) . ?
C59 C60 1.381(7) . ?
C60 C61 1.384(7) . ?
C61 C62 1.381(7) . ?
C62 C63 1.408(6) . ?
C63 C64 1.493(6) . ?
C1S Cl1 1.671(10) . ?
C1S Cl2 1.875(10) . ?
C2S Cl6 1.685(9) . ?
C2S Cl5 1.795(11) . ?
